data_2210355
loop_
_publ_author_name
'Xue-Jie Tan'
'Si-Xiu Sun'
'Dian-Xiang Xing'

_publ_section_title
;
 Tris(1,4-dimethylpyridinium)
 aquaheptakis(dimethylformamide-\k<i>O</i>)lanthanum(III)
 diphosphatooctadecatungsten dimethylformamide disolvate
;
_journal_coeditor_code OB2046
_journal_issue 9
_journal_name_full 'Acta Crystallographica Section E'
_journal_page_first m2252
_journal_page_last m2254
_journal_paper_doi 10.1107/S1600536806032351
_journal_volume 62
_journal_year 2006
_chemical_formula_iupac '(C7 H10 N)3 [La (P2 W18 O62) (C3 H7 N O)7 (H2 O)], 2C3 H7 N O'
_chemical_formula_moiety '3C7 H10 N +, C21 H51 La N7 O70 P2 W18 3-, 2C3 H7 N O'
_chemical_formula_sum 'C48 H95 La N12 O72 P2 W18'
_chemical_formula_weight 5502.51
_chemical_name_systematic
;
Tris(1,4-dimethylpyridinium) aquaheptakis(dimethylformamide-\kO)lanthanum(III)
diphosphatooctadecatungste dimethylformamide disolvate
;
_space_group_IT_number 33
_symmetry_cell_setting orthorhombic
_symmetry_space_group_name_Hall 'P 2c -2n'
_symmetry_space_group_name_H-M 'P n a 21'
_atom_sites_solution_hydrogens geom
_atom_sites_solution_primary direct
_atom_sites_solution_secondary difmap
_cell_angle_alpha 90.00
_cell_angle_beta 90.00
_cell_angle_gamma 90.00
_cell_formula_units_Z 4
_cell_length_a 38.970(19)
_cell_length_b 14.804(7)
_cell_length_c 18.441(9)
_cell_measurement_reflns_used 250
_cell_measurement_temperature 298(2)
_cell_measurement_theta_max 26.75
_cell_measurement_theta_min 1.47
_cell_volume 10639(9)
_computing_cell_refinement 'SAINT (Bruker, 2000)'
_computing_data_collection 'SMART (Bruker, 2000)'
_computing_data_reduction SAINT
_computing_molecular_graphics SHELXTL
_computing_publication_material SHELXL97
_computing_structure_refinement 'SHELXL97 (Sheldrick, 1997)'
_computing_structure_solution 'SHELXTL (Bruker, 2000)'
_diffrn_ambient_temperature 298(2)
_diffrn_measured_fraction_theta_full 0.996
_diffrn_measured_fraction_theta_max 0.996
_diffrn_measurement_device_type 'Bruker SMART CCD area-detector'
_diffrn_measurement_method '\f and \w'
_diffrn_radiation_monochromator graphite
_diffrn_radiation_source 'fine-focus sealed tube'
_diffrn_radiation_type MoK\a
_diffrn_radiation_wavelength 0.71073
_diffrn_reflns_av_R_equivalents 0.0913
_diffrn_reflns_av_sigmaI/netI 0.2439
_diffrn_reflns_limit_h_max 49
_diffrn_reflns_limit_h_min -47
_diffrn_reflns_limit_k_max 18
_diffrn_reflns_limit_k_min -12
_diffrn_reflns_limit_l_max 22
_diffrn_reflns_limit_l_min -23
_diffrn_reflns_number 61983
_diffrn_reflns_theta_full 26.75
_diffrn_reflns_theta_max 26.75
_diffrn_reflns_theta_min 1.47
_diffrn_standards_decay_% 0
_exptl_absorpt_coefficient_mu 19.896
_exptl_absorpt_correction_T_max 0.366
_exptl_absorpt_correction_T_min 0.003
_exptl_absorpt_correction_type refdelf
_exptl_absorpt_process_details '(Parkin <i>et al.</i>,  1995)'
_exptl_crystal_colour Blue
_exptl_crystal_density_diffrn 3.431
_exptl_crystal_density_method 'not measured'
_exptl_crystal_description plate
_exptl_crystal_F_000 9848
_exptl_crystal_size_max 0.58
_exptl_crystal_size_mid 0.25
_exptl_crystal_size_min 0.05
_refine_diff_density_max 4.975
_refine_diff_density_min -4.077
_refine_ls_abs_structure_details 'Flack (1983), 9699 Friedel pairs'
_refine_ls_abs_structure_Flack 0.020(10)
_refine_ls_extinction_method none
_refine_ls_goodness_of_fit_ref 0.999
_refine_ls_hydrogen_treatment constr
_refine_ls_matrix_type full
_refine_ls_number_parameters 1300
_refine_ls_number_reflns 21381
_refine_ls_number_restraints 423
_refine_ls_restrained_S_all 0.984
_refine_ls_R_factor_all 0.1294
_refine_ls_R_factor_gt 0.1057
_refine_ls_shift/su_max 0.001
_refine_ls_shift/su_mean 0.000
_refine_ls_structure_factor_coef Fsqd
_refine_ls_weighting_details 'calc w=1/[\s^2^(Fo^2^)+(0.1368P)^2^] where P=(Fo^2^+2Fc^2^)/3'
_refine_ls_weighting_scheme calc
_refine_ls_wR_factor_gt 0.2396
_refine_ls_wR_factor_ref 0.2619
_reflns_number_gt 15566
_reflns_number_total 21381
_reflns_threshold_expression I>2\s(I)
_cod_data_source_file ob2046.cif
_cod_data_source_block I
_cod_depositor_comments
;
The following automatic conversions were performed:
'_geom_bond_publ_flag' value 'Y' changed to 'y' according to
'/home/saulius/struct/CIF-dictionaries/cif_core.dic' dictionary named
'cif_core.dic' version 2.4.1 from 2010-06-29 (9
times).

'_geom_angle_publ_flag' value 'Y' changed to 'y' according to
'/home/saulius/struct/CIF-dictionaries/cif_core.dic' dictionary named
'cif_core.dic' version 2.4.1 from 2010-06-29.

Automatic conversion script
Id: cif_fix_enum 1527 2010-12-29 10:47:43Z saulius 

The following automatic conversions were performed:

'_geom_bond_publ_flag' value 'Y' changed to 'y' according to
/home/saulius/struct/CIF-dictionaries/cif_core.dic dictionary named
'cif_core.dic' version 2.4.1 from 2010-06-29 (9
times).

'_geom_angle_publ_flag' value 'Y' changed to 'y' according
to /home/saulius/struct/CIF-dictionaries/cif_core.dic dictionary
named 'cif_core.dic' version 2.4.1 from 2010-06-29.

Automatic conversion script
Id: cif_fix_values 1715 2011-07-08 13:25:40Z adriana 
;
_cod_database_code 2210355
_cod_database_fobs_code 2210355

loop_
_symmetry_equiv_pos_as_xyz
'x, y, z'
'-x, -y, z+1/2'
'x+1/2, -y+1/2, z'
'-x+1/2, y+1/2, z+1/2'

loop_
_atom_site_type_symbol
_atom_site_label
_atom_site_fract_x
_atom_site_fract_y
_atom_site_fract_z
_atom_site_U_iso_or_equiv
_atom_site_adp_type
_atom_site_calc_flag
_atom_site_refinement_flags
_atom_site_occupancy
C C1 0.4718(11) 0.487(3) 0.5556(18) 0.050(12) Uani d DU 1
H H1 0.4875 0.4531 0.5824 0.060 Uiso calc R 1
C C2 0.4610(9) 0.572(3) 0.576(3) 0.047(12) Uani d DU 1
H H2 0.4703 0.5946 0.6188 0.057 Uiso calc R 1
C C3 0.4377(9) 0.626(3) 0.540(2) 0.044(11) Uani d DU 1
C C4 0.4264(12) 0.585(3) 0.476(2) 0.054(14) Uani d DU 1
H H4 0.4133 0.6209 0.4446 0.064 Uiso calc R 1
C C5 0.4327(12) 0.499(3) 0.455(3) 0.079(16) Uani d DU 1
H H5 0.4208 0.4712 0.4172 0.095 Uiso calc R 1
C C6 0.4688(15) 0.366(3) 0.466(3) 0.08(2) Uani d D 1
H H6A 0.4865 0.3430 0.4972 0.119 Uiso calc R 1
H H6B 0.4774 0.3721 0.4177 0.119 Uiso calc R 1
H H6C 0.4495 0.3259 0.4666 0.119 Uiso calc R 1
C C7 0.4305(15) 0.726(4) 0.563(4) 0.066(16) Uani d U 1
H H7A 0.4409 0.7372 0.6096 0.099 Uiso calc R 1
H H7B 0.4062 0.7351 0.5665 0.099 Uiso calc R 1
H H7C 0.4401 0.7659 0.5278 0.099 Uiso calc R 1
C C11 0.7391(16) 0.810(4) 0.988(3) 0.071(19) Uani d D 1
H H11 0.7268 0.8629 0.9793 0.085 Uiso calc R 1
C C12 0.7319(12) 0.739(3) 0.944(3) 0.053(14) Uani d D 1
H H12 0.7126 0.7363 0.9145 0.064 Uiso calc R 1
C C13 0.7566(14) 0.668(4) 0.947(3) 0.068(16) Uani d DU 1
C C14 0.7820(17) 0.677(4) 0.998(3) 0.08(2) Uani d DU 1
H H14 0.7958 0.6269 1.0077 0.099 Uiso calc R 1
C C15 0.7879(16) 0.754(4) 1.035(5) 0.11(3) Uani d DU 1
H H15 0.8093 0.7657 1.0557 0.131 Uiso calc R 1
C C16 0.7628(11) 0.886(3) 1.094(3) 0.058(15) Uani d DU 1
H H16A 0.7424 0.9218 1.0901 0.087 Uiso calc R 1
H H16B 0.7825 0.9234 1.0851 0.087 Uiso calc R 1
H H16C 0.7643 0.8616 1.1425 0.087 Uiso calc R 1
C C17 0.7518(17) 0.585(4) 0.902(3) 0.09(2) Uani d DU 1
H H17A 0.7698 0.5814 0.8666 0.141 Uiso calc R 1
H H17B 0.7300 0.5879 0.8779 0.141 Uiso calc R 1
H H17C 0.7525 0.5327 0.9327 0.141 Uiso calc R 1
C C21 0.6376(15) 0.278(4) 0.353(3) 0.068(17) Uani d DU 1
H H21 0.6534 0.3181 0.3333 0.081 Uiso calc R 1
C C22 0.6266(16) 0.288(5) 0.423(3) 0.08(2) Uani d DU 1
H H22 0.6329 0.3394 0.4484 0.101 Uiso calc R 1
C C23 0.6069(15) 0.224(3) 0.458(3) 0.08(2) Uani d DU 1
C C24 0.5927(14) 0.163(4) 0.411(3) 0.065(16) Uani d DU 1
H H24 0.5744 0.1288 0.4280 0.078 Uiso calc R 1
C C25 0.6032(16) 0.148(4) 0.341(3) 0.074(18) Uani d DU 1
H H25 0.5956 0.0984 0.3149 0.088 Uiso calc R 1
C C26 0.638(3) 0.195(6) 0.241(4) 0.14(4) Uani d DU 1
H H26A 0.6538 0.2423 0.2281 0.212 Uiso calc R 1
H H26B 0.6192 0.1952 0.2069 0.212 Uiso calc R 1
H H26C 0.6495 0.1378 0.2384 0.212 Uiso calc R 1
C C27 0.596(2) 0.233(6) 0.536(3) 0.12(4) Uani d D 1
H H27A 0.5806 0.1849 0.5480 0.174 Uiso calc R 1
H H27B 0.5848 0.2900 0.5430 0.174 Uiso calc R 1
H H27C 0.6160 0.2299 0.5665 0.174 Uiso calc R 1
C C30 0.5339(9) 0.744(5) 0.774(3) 0.071(12) Uani d DU 1
H H30 0.5374 0.7278 0.7255 0.086 Uiso calc R 1
C C31 0.4979(17) 0.811(5) 0.866(3) 0.09(2) Uani d DU 1
H H31A 0.5200 0.8222 0.8871 0.130 Uiso calc R 1
H H31B 0.4846 0.7732 0.8971 0.130 Uiso calc R 1
H H31C 0.4862 0.8679 0.8591 0.130 Uiso calc R 1
C C32 0.4720(12) 0.746(5) 0.751(4) 0.08(2) Uani d DU 1
H H32A 0.4793 0.7167 0.7074 0.123 Uiso calc R 1
H H32B 0.4601 0.8009 0.7392 0.123 Uiso calc R 1
H H32C 0.4570 0.7069 0.7777 0.123 Uiso calc R 1
C C40 0.5732(12) 0.911(4) 0.686(3) 0.064(11) Uani d DU 1
H H40 0.5774 0.8682 0.6507 0.077 Uiso calc R 1
C C41 0.5256(13) 0.994(4) 0.738(3) 0.070(17) Uani d DU 1
H H41A 0.5365 0.9783 0.7831 0.104 Uiso calc R 1
H H41B 0.5051 0.9586 0.7325 0.104 Uiso calc R 1
H H41C 0.5199 1.0568 0.7381 0.104 Uiso calc R 1
C C42 0.5254(19) 0.965(6) 0.616(4) 0.113 Uani d DU 1
H H42A 0.5380 0.9543 0.5722 0.169 Uiso calc R 1
H H42B 0.5125 1.0202 0.6112 0.169 Uiso calc R 1
H H42C 0.5101 0.9159 0.6251 0.169 Uiso calc R 1
C C50 0.5795(15) 0.939(3) 0.920(3) 0.066(8) Uani d DU 1
H H50 0.5861 0.9844 0.8878 0.079 Uiso calc R 1
C C51 0.5485(12) 1.047(3) 0.997(3) 0.052(12) Uani d DU 1
H H51A 0.5578 1.0896 0.9632 0.078 Uiso calc R 1
H H51B 0.5560 1.0617 1.0452 0.078 Uiso calc R 1
H H51C 0.5239 1.0484 0.9950 0.078 Uiso calc R 1
C C52 0.546(2) 0.887(5) 1.023(4) 0.09(2) Uani d DU 1
H H52A 0.5546 0.8291 1.0072 0.140 Uiso calc R 1
H H52B 0.5214 0.8875 1.0178 0.140 Uiso calc R 1
H H52C 0.5521 0.8968 1.0723 0.140 Uiso calc R 1
C C60 0.6686(13) 0.960(4) 0.704(3) 0.070(11) Uani d DU 1
H H60 0.6575 0.9548 0.6594 0.084 Uiso calc R 1
C C61 0.7130(13) 1.057(5) 0.653(4) 0.079(17) Uani d DU 1
H H61A 0.6982 1.0600 0.6118 0.119 Uiso calc R 1
H H61B 0.7340 1.0271 0.6400 0.119 Uiso calc R 1
H H61C 0.7179 1.1165 0.6703 0.119 Uiso calc R 1
C C62 0.7202(14) 0.998(5) 0.766(3) 0.076(15) Uani d DU 1
H H62A 0.7096 0.9620 0.8037 0.115 Uiso calc R 1
H H62B 0.7260 1.0561 0.7857 0.115 Uiso calc R 1
H H62C 0.7406 0.9682 0.7499 0.115 Uiso calc R 1
C C70 0.6594(12) 0.936(3) 0.9391(19) 0.049(10) Uani d DU 1
H H70 0.6601 0.9862 0.9083 0.059 Uiso calc R 1
C C71 0.6480(17) 0.880(4) 1.059(3) 0.070(17) Uani d DU 1
H H71A 0.6517 0.8236 1.0341 0.104 Uiso calc R 1
H H71B 0.6243 0.8846 1.0726 0.104 Uiso calc R 1
H H71C 0.6622 0.8826 1.1011 0.104 Uiso calc R 1
C C72 0.6525(16) 1.047(3) 1.035(3) 0.071(18) Uani d DU 1
H H72A 0.6595 1.0882 0.9971 0.107 Uiso calc R 1
H H72B 0.6664 1.0571 1.0771 0.107 Uiso calc R 1
H H72C 0.6288 1.0579 1.0465 0.107 Uiso calc R 1
C C80 0.6017(10) 0.583(2) 0.726(2) 0.039(8) Uani d DU 1
H H80 0.5917 0.6152 0.6877 0.047 Uiso calc R 1
C C81 0.615(2) 0.433(4) 0.773(4) 0.095 Uani d DU 1
H H81A 0.6076 0.4519 0.8205 0.142 Uiso calc R 1
H H81B 0.6396 0.4327 0.7712 0.142 Uiso calc R 1
H H81C 0.6066 0.3729 0.7639 0.142 Uiso calc R 1
C C82 0.5853(15) 0.447(4) 0.659(3) 0.064(16) Uani d DU 1
H H82A 0.5671 0.4844 0.6407 0.096 Uiso calc R 1
H H82B 0.5762 0.3906 0.6750 0.096 Uiso calc R 1
H H82C 0.6019 0.4373 0.6215 0.096 Uiso calc R 1
C C90 0.7019(12) 0.721(4) 0.744(3) 0.080(18) Uani d DU 1
H H90 0.7000 0.7704 0.7135 0.096 Uiso calc R 1
C C91 0.7624(13) 0.707(6) 0.715(6) 0.107 Uani d DU 1
H H91A 0.7628 0.7677 0.7326 0.160 Uiso calc R 1
H H91B 0.7687 0.7056 0.6649 0.160 Uiso calc R 1
H H91C 0.7784 0.6708 0.7425 0.160 Uiso calc R 1
C C92 0.723(2) 0.574(4) 0.705(5) 0.107 Uani d DU 1
H H92A 0.6996 0.5571 0.7119 0.161 Uiso calc R 1
H H92B 0.7375 0.5373 0.7359 0.161 Uiso calc R 1
H H92C 0.7296 0.5641 0.6554 0.161 Uiso calc R 1
C C100 0.1605(11) 0.275(5) 0.718(3) 0.082(16) Uani d DU 1
H H100 0.1827 0.2632 0.7339 0.098 Uiso calc R 1
C C101 0.140(2) 0.303(7) 0.843(4) 0.121 Uani d D 1
H H96A 0.1629 0.2831 0.8553 0.181 Uiso calc R 1
H H96B 0.1237 0.2604 0.8616 0.181 Uiso calc R 1
H H96C 0.1360 0.3612 0.8637 0.181 Uiso calc R 1
C C102 0.1032(12) 0.336(6) 0.735(4) 0.082(14) Uani d DU 1
H H97A 0.1030 0.3335 0.6827 0.123 Uiso calc R 1
H H97B 0.0986 0.3967 0.7503 0.123 Uiso calc R 1
H H97C 0.0860 0.2962 0.7536 0.123 Uiso calc R 1
C C110 0.168(3) 1.004(6) 0.987(4) 0.139 Uani d DU 1
H H110 0.1822 0.9579 1.0049 0.166 Uiso calc R 1
C C111 0.175(3) 1.055(7) 1.110(4) 0.147 Uani d DU 1
H H11A 0.1738 0.9921 1.1211 0.220 Uiso calc R 1
H H11B 0.1570 1.0870 1.1338 0.220 Uiso calc R 1
H H11C 0.1969 1.0786 1.1255 0.220 Uiso calc R 1
C C112 0.173(3) 1.166(5) 1.012(6) 0.13(4) Uani d DU 1
H H11D 0.1720 1.1728 0.9602 0.198 Uiso calc R 1
H H11E 0.1945 1.1913 1.0291 0.198 Uiso calc R 1
H H11F 0.1544 1.1967 1.0341 0.198 Uiso calc R 1
N N2 0.5023(10) 0.768(3) 0.796(3) 0.071(14) Uani d DU 1
N N3 0.5495(12) 0.974(3) 0.677(3) 0.067(10) Uani d DU 1
N N4 0.5604(11) 0.956(2) 0.978(2) 0.054(8) Uani d DU 1
N N5 0.6970(12) 1.008(3) 0.708(2) 0.063(8) Uani d DU 1
N N6 0.6567(11) 0.955(3) 1.0100(18) 0.054(10) Uani d DU 1
N N7 0.6018(12) 0.493(2) 0.7200(19) 0.053(11) Uani d DU 1
N N8 0.7278(11) 0.669(4) 0.724(4) 0.084(14) Uani d DU 1
N N10 0.4578(10) 0.456(2) 0.4931(16) 0.043(10) Uani d D 1
N N11 0.7618(9) 0.812(3) 1.041(2) 0.052(11) Uani d DU 1
N N12 0.6253(13) 0.210(3) 0.312(3) 0.081(17) Uani d DU 1
N N14 0.1367(10) 0.308(3) 0.761(3) 0.064(11) Uani d DU 1
N N15 0.1719(15) 1.068(4) 1.031(3) 0.074(15) Uani d DU 1
O O1 0.5730(6) 0.6571(18) 0.4069(14) 0.024(3) Uani d U 1
O O2 0.5557(6) 0.9643(16) 0.3074(14) 0.021(4) Uani d U 1
O O3 0.5360(6) 0.8429(17) 0.2048(14) 0.022(5) Uani d U 1
O O4 0.5534(6) 0.8289(17) 0.4777(13) 0.021(4) Uani d U 1
O O5 0.6656(7) 0.6670(19) 0.3263(15) 0.028 Uani d U 1
O O6 0.6617(7) 0.9910(18) 0.3778(14) 0.026(6) Uani d U 1
O O7 0.5885(6) 0.7064(16) 0.5490(13) 0.018(5) Uani d U 1
O O8 0.6848(7) 0.770(2) 0.5703(18) 0.035(7) Uani d U 1
O O9 0.6584(7) 0.5011(18) 0.4061(16) 0.026(6) Uani d U 1
O O10 0.6461(6) 0.6095(17) 0.5832(13) 0.019(5) Uani d U 1
O O11 0.5405(6) 0.5826(19) 0.5124(16) 0.028(6) Uani d U 1
O O12 0.5929(6) 0.6472(16) 0.2777(13) 0.017(5) Uani d U 1
O O13 0.5967(7) 0.5495(18) 0.1611(15) 0.026 Uani d U 1
O O14 0.5086(7) 0.855(2) 0.3699(15) 0.032(6) Uani d U 1
O O15 0.6486(6) 0.6740(16) 0.1787(14) 0.018(3) Uani d U 1
O O16 0.6993(7) 0.5811(18) 0.2299(15) 0.026(6) Uani d U 1
O O17 0.5086(7) 0.712(2) 0.4501(16) 0.034(7) Uani d U 1
O O18 0.7121(6) 0.8918(17) 0.3276(14) 0.022(5) Uani d U 1
O O19 0.6442(6) 0.6811(18) 0.4593(15) 0.024(4) Uani d U 1
O O20 0.6218(7) 0.929(2) 0.2671(16) 0.033(6) Uani d U 1
O O21 0.6753(6) 0.8182(16) 0.2309(13) 0.017(4) Uani d U 1
O O22 0.6054(6) 0.5224(19) 0.4858(14) 0.025(6) Uani d U 1
O O23 0.7504(6) 0.8528(18) 0.4558(16) 0.027(6) Uani d U 1
O O24 0.6419(6) 0.5048(17) 0.2716(14) 0.020(5) Uani d U 1
O O25 0.5784(6) 0.7984(19) 0.3317(15) 0.027 Uani d U 1
O O26 0.7210(8) 0.562(2) 0.3687(17) 0.036(7) Uani d U 1
O O27 0.7020(6) 0.5765(16) 0.5045(14) 0.020(5) Uani d U 1
O O28 0.5296(7) 0.6888(18) 0.3022(16) 0.029(6) Uani d U 1
O O29 0.4776(5) 0.7752(16) 0.2555(14) 0.018(5) Uani d U 1
O O30 0.5244(8) 0.520(2) 0.3808(17) 0.037(7) Uani d U 1
O O31 0.5324(7) 1.0066(19) 0.4400(18) 0.035(7) Uani d U 1
O O32 0.5922(6) 0.3802(18) 0.2218(15) 0.025(5) Uani d . 1
O O33 0.6982(6) 0.4151(17) 0.3005(14) 0.022(4) Uani d U 1
O O34 0.5874(7) 0.481(2) 0.3531(15) 0.030(6) Uani d U 1
O O35 0.5429(6) 0.5082(16) 0.2463(15) 0.022(4) Uani d U 1
O O36 0.5502(6) 0.6856(17) 0.1509(14) 0.021 Uani d U 1
O O37 0.6869(7) 0.9066(19) 0.4945(15) 0.028 Uani d U 1
O O38 0.5970(6) 0.9420(17) 0.4240(14) 0.019 Uani d U 1
O O39 0.7052(7) 0.7409(18) 0.4215(15) 0.027(4) Uani d U 1
O O40 0.7121(6) 0.7147(19) 0.1378(15) 0.026(6) Uani d U 1
O O41 0.6055(7) 0.689(2) 0.0606(16) 0.032(6) Uani d U 1
O O42 0.4881(9) 0.756(3) 0.109(2) 0.052(9) Uani d U 1
O O43 0.4704(6) 0.6232(16) 0.3380(13) 0.018(5) Uani d U 1
O O44 0.7283(7) 0.7380(19) 0.2721(15) 0.030(6) Uani d U 1
O O45 0.7677(6) 0.6988(19) 0.3919(18) 0.032(6) Uani d U 1
O O46 0.4946(6) 0.6184(16) 0.1989(13) 0.018(5) Uani d U 1
O O47 0.4793(7) 0.457(2) 0.2746(18) 0.037(7) Uani d U 1
O O48 0.5547(6) 0.4006(18) 0.4701(15) 0.024(5) Uani d U 1
O O49 0.6577(7) 0.4317(19) 0.5453(16) 0.029(6) Uani d U 1
O O50 0.4443(7) 0.785(2) 0.3955(15) 0.030(6) Uani d U 1
O O51 0.7828(7) 0.848(2) 0.3141(19) 0.039(6) Uani d U 1
O O52 0.6017(7) 0.7995(19) 0.1777(16) 0.032(7) Uani d U 1
O O53 0.7697(8) 0.541(2) 0.4823(17) 0.038(7) Uani d U 1
O O54 0.5770(6) 0.979(2) 0.1598(16) 0.029(6) Uani d U 1
O O55 0.6502(6) 0.8222(17) 0.3777(16) 0.025(6) Uani d U 1
O O56 0.6376(9) 1.035(2) 0.515(2) 0.050(9) Uani d U 1
O O57 0.6281(7) 0.8489(18) 0.5311(16) 0.032(6) Uani d U 1
O O58 0.6295(8) 0.765(2) 0.6617(16) 0.035(6) Uani d U 1
O O59 0.7419(7) 0.707(2) 0.5272(16) 0.032(6) Uani d U 1
O O60 0.6846(8) 1.0128(19) 0.236(2) 0.039(7) Uani d U 1
O O61 0.7392(9) 0.869(3) 0.595(2) 0.057(4) Uani d U 1
O O62 0.5201(8) 0.727(2) 0.585(2) 0.045(8) Uani d U 1
O O70 0.6239(10) 0.684(3) 0.913(2) 0.054(5) Uani d U 1
H H701 0.6406 0.6954 0.9381 0.081 Uiso calc R 1
H H702 0.6095 0.7195 0.9328 0.081 Uiso d R 1
O O71 0.5591(9) 0.743(3) 0.818(2) 0.057 Uani d DU 1
O O72 0.5904(9) 0.912(3) 0.745(2) 0.056 Uani d DU 1
O O73 0.5879(10) 0.859(2) 0.911(2) 0.058 Uani d DU 1
O O74 0.6565(9) 0.922(3) 0.755(2) 0.057 Uani d DU 1
O O75 0.6609(9) 0.863(2) 0.910(2) 0.053(8) Uani d DU 1
O O76 0.6134(9) 0.628(2) 0.7759(19) 0.050 Uani d DU 1
O O77 0.6797(9) 0.723(3) 0.790(2) 0.0581(19) Uani d DU 1
O O78 0.1518(15) 0.260(4) 0.654(3) 0.105(16) Uani d DU 1
O O79 0.1561(16) 0.974(4) 0.935(3) 0.108(19) Uani d DU 1
P P1 0.5691(2) 0.6981(5) 0.3284(4) 0.0098(15) Uani d . 1
P P2 0.6648(2) 0.7275(5) 0.3956(5) 0.0108(15) Uani d . 1
La La1 0.62259(6) 0.79087(17) 0.80584(14) 0.0305(5) Uani d . 1
W W1 0.57901(4) 0.89985(10) 0.22976(8) 0.0207(3) Uani d . 1
W W2 0.55108(4) 0.91243(10) 0.40149(8) 0.0209(3) Uani d . 1
W W3 0.60039(4) 0.67885(10) 0.15107(8) 0.0215(3) Uani d . 1
W W4 0.56294(4) 0.50604(10) 0.43957(9) 0.0236(3) Uani d . 1
W W5 0.50976(4) 0.73640(11) 0.18773(9) 0.0242(3) Uani d . 1
W W6 0.64230(4) 0.94119(10) 0.46388(9) 0.0221(3) Uani d . 1
W W7 0.63433(4) 0.73626(11) 0.57496(8) 0.0244(3) Uani d U 1
W W8 0.67013(4) 0.92607(10) 0.29179(9) 0.0223(3) Uani d . 1
W W9 0.68363(4) 0.51804(10) 0.31551(9) 0.0221(3) Uani d . 1
W W10 0.54323(4) 0.70732(11) 0.51205(8) 0.0236(3) Uani d . 1
W W11 0.65356(4) 0.53429(10) 0.50413(8) 0.0227(3) Uani d . 1
W W12 0.48205(4) 0.74869(11) 0.36126(9) 0.0255(3) Uani d U 1
W W13 0.72048(4) 0.82117(12) 0.52674(10) 0.0309(4) Uani d . 1
W W14 0.69141(4) 0.70478(11) 0.21390(8) 0.0223(3) Uani d . 1
W W15 0.50225(4) 0.54639(11) 0.28848(9) 0.0248(3) Uani d . 1
W W16 0.74009(4) 0.61792(11) 0.45522(10) 0.0274(3) Uani d . 1
W W17 0.59310(4) 0.49051(10) 0.25086(9) 0.0214(3) Uani d . 1
W W18 0.74801(4) 0.80634(12) 0.35323(10) 0.0299(4) Uani d U 1

loop_
_atom_site_aniso_label
_atom_site_aniso_U_11
_atom_site_aniso_U_22
_atom_site_aniso_U_33
_atom_site_aniso_U_12
_atom_site_aniso_U_13
_atom_site_aniso_U_23
C1 0.060(19) 0.054(19) 0.036(18) -0.006(16) -0.012(15) 0.024(15)
C2 0.023(17) 0.06(2) 0.05(2) -0.004(18) 0.005(17) 0.03(2)
C3 0.025(15) 0.058(19) 0.048(18) -0.021(14) 0.001(14) 0.015(16)
C4 0.05(3) 0.08(3) 0.03(2) 0.01(2) -0.01(2) 0.03(2)
C5 0.05(3) 0.092 0.10(4) 0.01(3) 0.02(3) -0.01(3)
C6 0.11(5) 0.05(4) 0.08(5) -0.03(4) 0.01(4) 0.01(3)
C7 0.07(2) 0.07(3) 0.06(3) -0.02(2) 0.03(2) 0.01(2)
C11 0.10(5) 0.07(4) 0.04(3) 0.02(4) 0.00(3) 0.00(3)
C12 0.04(3) 0.09(4) 0.03(3) 0.02(3) -0.02(2) 0.00(3)
C13 0.10(3) 0.07(3) 0.04(2) 0.02(2) 0.01(2) -0.01(2)
C14 0.09(4) 0.09(4) 0.07(3) 0.04(3) -0.03(3) 0.01(3)
C15 0.08(4) 0.11(4) 0.14(5) -0.03(4) -0.02(4) 0.00(4)
C16 0.04(2) 0.06(3) 0.08(3) -0.02(2) -0.01(2) -0.01(3)
C17 0.12(4) 0.10(4) 0.06(3) 0.02(4) 0.05(3) -0.01(3)
C21 0.06(3) 0.05(3) 0.09(4) 0.02(3) 0.02(3) 0.01(3)
C22 0.07(3) 0.08(3) 0.10(3) -0.02(2) -0.02(2) -0.03(2)
C23 0.08(3) 0.06(3) 0.11(4) 0.01(3) -0.03(3) 0.03(3)
C24 0.05(3) 0.06(3) 0.09(4) 0.01(2) -0.01(3) -0.02(3)
C25 0.11(4) 0.04(3) 0.07(4) -0.02(3) -0.01(3) 0.02(3)
C26 0.19(6) 0.14(5) 0.10(5) 0.04(4) 0.02(4) 0.02(4)
C27 0.11(6) 0.20(11) 0.04(4) -0.01(7) -0.02(4) 0.00(5)
C30 0.056(13) 0.08(2) 0.08(2) -0.010(16) -0.010(11) -0.010(18)
C31 0.08(3) 0.10(4) 0.08(4) 0.04(3) -0.01(3) 0.01(3)
C32 0.08(3) 0.09(3) 0.07(3) 0.00(2) -0.03(2) -0.02(2)
C40 0.067(18) 0.062(19) 0.063(16) 0.003(13) -0.010(14) -0.004(17)
C41 0.05(3) 0.08(3) 0.08(4) 0.00(3) 0.01(3) 0.03(3)
C42 0.116 0.106 0.115 0.004(19) -0.003(19) 0.009(19)
C50 0.067(13) 0.063(7) 0.067(12) 0.000(9) -0.001(9) -0.006(10)
C51 0.043(17) 0.048(19) 0.06(2) 0.017(15) -0.019(16) 0.011(16)
C52 0.12(3) 0.07(3) 0.09(3) 0.01(3) -0.01(3) 0.02(3)
C60 0.084 0.07(2) 0.06(2) -0.023(14) 0.00(2) 0.000(19)
C61 0.04(3) 0.10(4) 0.10(3) 0.00(3) 0.02(2) 0.02(3)
C62 0.06(2) 0.08(3) 0.09(2) -0.03(2) -0.015(19) -0.01(2)
C70 0.03(2) 0.07(2) 0.042(14) 0.00(2) -0.01(2) -0.01(2)
C71 0.07(2) 0.07(2) 0.06(2) -0.004(17) 0.019(17) -0.001(17)
C72 0.06(2) 0.08(3) 0.08(3) 0.01(2) 0.01(2) 0.01(2)
C80 0.032(15) 0.041(11) 0.044(15) -0.009(13) 0.009(13) 0.003(12)
C81 0.097 0.093 0.095 0.02(3) 0.01(3) 0.002
C82 0.066(18) 0.064(18) 0.062(18) -0.005(10) 0.006(10) -0.007(10)
C90 0.06(2) 0.11(4) 0.07(3) 0.04(2) 0.008(18) 0.04(3)
C91 0.102 0.104 0.114 -0.001(19) 0.004(19) 0.005(19)
C92 0.115 0.102 0.104 -0.007(19) -0.009(19) 0.005(19)
C100 0.03(2) 0.09(4) 0.12(3) 0.02(2) -0.037(19) 0.01(3)
C101 0.120 0.125 0.117 0.01(6) -0.06(5) -0.02(6)
C102 0.05(3) 0.123 0.07(3) 0.03(3) 0.02(3) 0.00(3)
C110 0.139 0.139 0.138 0.01(2) 0.00(2) 0.00(2)
C111 0.148 0.149 0.144 0.00(2) 0.00(2) 0.00(2)
C112 0.13(4) 0.13(4) 0.14(4) 0.00(2) 0.01(2) 0.01(2)
N2 0.060(10) 0.04(2) 0.11(4) -0.001(19) -0.014(18) -0.02(3)
N3 0.066 0.071(19) 0.063(19) 0.006(13) -0.011(13) 0.003(16)
N4 0.05(2) 0.05(2) 0.065 -0.001(18) -0.002(14) 0.014(17)
N5 0.070(15) 0.062 0.055(17) -0.011(12) 0.003(12) -0.014(14)
N6 0.06(2) 0.07(2) 0.033(15) -0.01(2) -0.030(18) 0.001(14)
N7 0.10(3) 0.042(12) 0.022(19) 0.00(2) 0.02(2) 0.000(13)
N8 0.076(17) 0.10(2) 0.08(2) 0.029(16) 0.009(14) 0.000(17)
N10 0.08(3) 0.03(2) 0.020(19) 0.00(2) 0.007(19) 0.011(16)
N11 0.030(18) 0.05(2) 0.08(3) -0.003(18) 0.00(2) 0.01(2)
N12 0.08(3) 0.07(3) 0.09(3) 0.02(3) 0.01(3) 0.06(3)
N14 0.05(2) 0.06(3) 0.08(2) -0.024(19) -0.013(19) 0.02(2)
N15 0.07(2) 0.08(2) 0.07(2) -0.014(17) -0.006(17) 0.008(17)
O1 0.021 0.028 0.023(9) 0.000(7) 0.006(7) -0.003(8)
O2 0.028(8) 0.019 0.016(9) 0.003(7) 0.005(7) 0.003(7)
O3 0.023(8) 0.020(8) 0.023(9) 0.010(7) -0.006(7) -0.005(7)
O4 0.028 0.020(8) 0.015(8) 0.001(7) 0.005(7) 0.012(7)
O5 0.031 0.028 0.026 -0.002(5) 0.001(5) 0.001(5)
O6 0.039(9) 0.026(9) 0.014(9) -0.003(8) -0.005(7) -0.001(7)
O7 0.020(6) 0.022(6) 0.012(6) -0.001(4) -0.007(4) -0.003(4)
O8 0.039(10) 0.028(10) 0.038(10) 0.008(8) -0.010(8) 0.001(8)
O9 0.027(7) 0.023(7) 0.029(7) 0.004(5) -0.004(5) -0.004(5)
O10 0.018(6) 0.023(6) 0.015(6) 0.002(5) -0.002(4) -0.004(5)
O11 0.025(11) 0.031(12) 0.028(12) 0.004(10) 0.013(10) 0.002(10)
O12 0.022(8) 0.016(8) 0.014(8) 0.002(7) 0.002(7) 0.010(7)
O13 0.028 0.024 0.026 0.005 0.000(10) 0.001(10)
O14 0.035(13) 0.037(14) 0.023(13) 0.013(12) -0.002(11) -0.016(12)
O15 0.018(6) 0.019(6) 0.017 0.000(4) -0.009(4) 0.002(5)
O16 0.031(9) 0.027(9) 0.020(9) 0.008(8) 0.003(7) 0.003(8)
O17 0.024(11) 0.054(14) 0.024(12) 0.002(11) 0.012(10) 0.013(11)
O18 0.031(9) 0.020(8) 0.016(9) 0.002(7) -0.009(7) -0.001(7)
O19 0.019(8) 0.029 0.024(9) 0.004(7) 0.003(7) 0.001(8)
O20 0.035(7) 0.034(8) 0.030(8) 0.000(5) -0.004(5) 0.000(5)
O21 0.014 0.024(8) 0.013(8) -0.005(7) -0.002(7) -0.003(7)
O22 0.016(8) 0.035(9) 0.024(9) -0.004(7) -0.011(7) 0.001(8)
O23 0.022(7) 0.028(7) 0.031(7) 0.000(5) -0.001(5) -0.004(5)
O24 0.021(6) 0.021(6) 0.018(7) -0.004(5) -0.005(4) -0.002(5)
O25 0.023 0.029 0.030 -0.003(8) 0.002(8) -0.006(8)
O26 0.043(10) 0.032(10) 0.031(10) 0.002(8) 0.000(8) -0.002(8)
O27 0.021(8) 0.014(8) 0.025(9) 0.010(7) -0.010(7) 0.001(7)
O28 0.043(9) 0.019(9) 0.025(9) 0.003(8) 0.010(8) 0.011(7)
O29 0.013(6) 0.017(6) 0.022(6) -0.002(4) -0.004(4) 0.002(5)
O30 0.041(10) 0.037(10) 0.032(10) -0.006(8) -0.001(8) -0.009(8)
O31 0.028(11) 0.028(12) 0.049(15) 0.011(10) -0.013(11) 0.010(11)
O32 0.025(12) 0.029 0.022(14) -0.005(11) 0.004(11) -0.001(12)
O33 0.020 0.025(9) 0.020(9) 0.005(7) 0.004(7) 0.005(7)
O34 0.028 0.042(13) 0.020(12) 0.000(11) 0.000(10) 0.010(11)
O35 0.029 0.015(8) 0.022(9) -0.001(7) 0.002(7) 0.002(7)
O36 0.016 0.024 0.022 0.004(5) -0.002(5) -0.001(5)
O37 0.034 0.026 0.025 0.000(3) -0.003(3) 0.000(3)
O38 0.017 0.021 0.018 -0.001(3) -0.003(3) -0.001(3)
O39 0.038 0.019(9) 0.026(9) 0.005(8) -0.003(8) 0.003(7)
O40 0.025(9) 0.030(9) 0.024(9) 0.000(8) 0.013(7) -0.003(8)
O41 0.024(9) 0.043(10) 0.030(10) 0.000(8) 0.006(8) 0.000(8)
O42 0.052(10) 0.054(10) 0.051(10) -0.002(5) -0.003(5) -0.002(5)
O43 0.013(6) 0.021(6) 0.021(6) -0.002(4) -0.004(4) 0.003(5)
O44 0.039(9) 0.028(9) 0.024(9) 0.011(8) 0.006(8) -0.007(8)
O45 0.019(10) 0.027(12) 0.049(14) -0.007(10) 0.020(10) -0.011(11)
O46 0.015(6) 0.021(6) 0.017(6) 0.000(4) 0.003(4) -0.002(5)
O47 0.027(12) 0.044(16) 0.041(16) -0.006(12) 0.010(12) 0.011(13)
O48 0.022(8) 0.027(9) 0.023(9) -0.001(7) 0.014(7) 0.003(8)
O49 0.032(9) 0.028(9) 0.028(10) -0.002(8) -0.007(8) 0.001(8)
O50 0.027(11) 0.041(16) 0.021(14) 0.006(12) 0.004(11) -0.006(12)
O51 0.031(8) 0.044(10) 0.042(10) -0.005(8) 0.006(8) 0.010(8)
O52 0.044(15) 0.025(13) 0.028(15) 0.011(12) 0.015(13) -0.004(11)
O53 0.042(10) 0.041(10) 0.033(10) 0.008(8) 0.004(8) 0.007(8)
O54 0.016(8) 0.036(9) 0.035(10) -0.002(8) -0.007(7) 0.007(8)
O55 0.015(11) 0.018(12) 0.042(16) 0.003(10) 0.003(10) -0.001(11)
O56 0.051(11) 0.046(11) 0.054(12) 0.005(9) 0.000(9) -0.011(9)
O57 0.042(10) 0.023(9) 0.031(10) 0.002(8) 0.009(8) 0.018(8)
O58 0.046(10) 0.040(10) 0.020(7) 0.006(8) -0.004(8) 0.004(8)
O59 0.026(9) 0.041(10) 0.030(10) -0.004(8) -0.004(8) -0.011(8)
O60 0.042(13) 0.022(12) 0.053(15) 0.001(11) 0.003(12) 0.003(12)
O61 0.057(7) 0.059 0.057(7) 0.001(5) -0.003(5) 0.001(5)
O62 0.035(10) 0.052(11) 0.048(11) -0.001(8) 0.014(8) 0.014(9)
O70 0.059 0.060 0.043(15) 0.007(14) 0.005(13) 0.008(14)
O71 0.057 0.056 0.057 -0.003(9) 0.000(8) 0.001(9)
O72 0.056 0.057 0.056 0.004(9) -0.001(8) 0.002(9)
O73 0.058 0.058 0.058 -0.005(9) 0.000(9) 0.005(9)
O74 0.057 0.056 0.057 0.008 -0.003(16) 0.006(16)
O75 0.049(11) 0.059(11) 0.051(11) 0.002(9) -0.003(9) -0.002(8)
O76 0.050 0.050 0.050 -0.003(9) 0.001(8) -0.005(8)
O77 0.057(6) 0.059 0.059 0.003(5) 0.000(5) -0.001(5)
O78 0.111(18) 0.105(18) 0.099(17) -0.002(10) 0.001(10) -0.002(10)
O79 0.12(2) 0.10(2) 0.10(2) -0.015(18) -0.015(18) -0.010(18)
P1 0.012(3) 0.008(3) 0.009(4) 0.001(3) 0.001(3) -0.001(3)
P2 0.016(4) 0.009(3) 0.008(4) -0.001(3) 0.003(3) 0.003(3)
La1 0.0296(11) 0.0340(12) 0.028 -0.0007(10) 0.0020(9) -0.0013(10)
W1 0.0248(7) 0.0205(7) 0.0169(7) -0.0012(6) -0.0025(5) 0.0041(6)
W2 0.0223(7) 0.0184(7) 0.0220(8) 0.0031(6) 0.0013(6) -0.0018(6)
W3 0.0250(7) 0.0263(7) 0.0133(7) 0.0000(6) 0.0014(6) -0.0025(6)
W4 0.0253(7) 0.0206(7) 0.0248(8) -0.0014(6) 0.0030(6) 0.0073(6)
W5 0.0168(6) 0.0293(8) 0.0265(8) -0.0017(6) -0.0061(6) 0.0011(7)
W6 0.0258(7) 0.0186(7) 0.0219(8) 0.0015(6) -0.0028(6) -0.0059(6)
W7 0.0368(8) 0.0254(7) 0.0110(7) 0.0058(6) -0.0017(6) -0.0020(6)
W8 0.0213(7) 0.0195(7) 0.0261(8) -0.0037(6) -0.0005(6) 0.0032(6)
W9 0.0229(7) 0.0193(7) 0.0241(8) 0.0028(6) 0.0017(6) -0.0047(6)
W10 0.0269(7) 0.0268(8) 0.0171(7) 0.0041(6) 0.0069(6) 0.0033(6)
W11 0.0287(7) 0.0206(7) 0.0188(7) 0.0046(6) -0.0012(6) 0.0044(6)
W12 0.0116(6) 0.0308(8) 0.0340(9) 0.0017(6) 0.0022(6) -0.0033(7)
W13 0.0239(7) 0.0347(9) 0.0341(9) 0.0037(7) -0.0122(6) -0.0134(7)
W14 0.0207(7) 0.0258(7) 0.0202(7) -0.0017(6) 0.0060(6) -0.0014(6)
W15 0.0160(6) 0.0227(7) 0.0358(9) -0.0038(6) -0.0015(6) -0.0016(7)
W16 0.0182(7) 0.0288(8) 0.0353(9) 0.0065(6) -0.0062(6) -0.0037(7)
W17 0.0214(7) 0.0189(7) 0.0238(8) -0.0014(6) 0.0004(6) -0.0055(6)
W18 0.0140(6) 0.0342(9) 0.0415(10) -0.0037(6) -0.0021(6) -0.0016(8)

loop_
_atom_type_symbol
_atom_type_description
_atom_type_scat_dispersion_real
_atom_type_scat_dispersion_imag
_atom_type_scat_source
C C 0.0033 0.0016 'International Tables Vol C Tables 4.2.6.8 and 6.1.1.4'
H H 0.0000 0.0000 'International Tables Vol C Tables 4.2.6.8 and 6.1.1.4'
N N 0.0061 0.0033 'International Tables Vol C Tables 4.2.6.8 and 6.1.1.4'
O O 0.0106 0.0060 'International Tables Vol C Tables 4.2.6.8 and 6.1.1.4'
P P 0.1023 0.0942 'International Tables Vol C Tables 4.2.6.8 and 6.1.1.4'
La La -0.2871 2.4523 'International Tables Vol C Tables 4.2.6.8 and 6.1.1.4'
W W -0.8490 6.8722 'International Tables Vol C Tables 4.2.6.8 and 6.1.1.4'

loop_
_geom_angle_atom_site_label_1
_geom_angle_atom_site_label_2
_geom_angle_atom_site_label_3
_geom_angle
_geom_angle_publ_flag
N10 C1 C2 115(4) ?
N10 C1 H1 122.7 ?
C2 C1 H1 122.7 ?
C1 C2 C3 127(5) ?
C1 C2 H2 116.5 ?
C3 C2 H2 116.5 ?
C2 C3 C4 111(4) ?
C2 C3 C7 123(4) ?
C4 C3 C7 125(4) ?
C5 C4 C3 126(5) ?
C5 C4 H4 117.0 ?
C3 C4 H4 117.0 ?
C4 C5 N10 115(5) ?
C4 C5 H5 122.6 ?
N10 C5 H5 122.6 ?
N10 C6 H6A 109.5 ?
N10 C6 H6B 109.5 ?
H6A C6 H6B 109.5 ?
N10 C6 H6C 109.5 ?
H6A C6 H6C 109.5 ?
H6B C6 H6C 109.5 ?
C3 C7 H7A 109.5 ?
C3 C7 H7B 109.5 ?
H7A C7 H7B 109.5 ?
C3 C7 H7C 109.5 ?
H7A C7 H7C 109.5 ?
H7B C7 H7C 109.5 ?
N11 C11 C12 127(5) ?
N11 C11 H11 116.7 ?
C12 C11 H11 116.7 ?
C11 C12 C13 114(4) ?
C11 C12 H12 122.9 ?
C13 C12 H12 122.9 ?
C14 C13 C12 117(5) ?
C14 C13 C17 123(3) ?
C12 C13 C17 120(3) ?
C15 C14 C13 123(6) ?
C15 C14 H14 118.3 ?
C13 C14 H14 118.3 ?
N11 C15 C14 117(6) ?
N11 C15 H15 121.4 ?
C14 C15 H15 121.4 ?
N11 C16 H16A 109.5 ?
N11 C16 H16B 109.5 ?
H16A C16 H16B 109.5 ?
N11 C16 H16C 109.5 ?
H16A C16 H16C 109.5 ?
H16B C16 H16C 109.5 ?
C13 C17 H17A 109.5 ?
C13 C17 H17B 109.5 ?
H17A C17 H17B 109.5 ?
C13 C17 H17C 109.5 ?
H17A C17 H17C 109.5 ?
H17B C17 H17C 109.5 ?
N12 C21 C22 120(6) ?
N12 C21 H21 120.2 ?
C22 C21 H21 120.2 ?
C23 C22 C21 123(6) ?
C23 C22 H22 118.6 ?
C21 C22 H22 118.6 ?
C24 C23 C22 113(6) ?
C24 C23 C27 123(4) ?
C22 C23 C27 123(4) ?
C23 C24 C25 125(6) ?
C23 C24 H24 117.4 ?
C25 C24 H24 117.4 ?
N12 C25 C24 117(6) ?
N12 C25 H25 121.6 ?
C24 C25 H25 121.6 ?
N12 C26 H26A 109.5 ?
N12 C26 H26B 109.5 ?
H26A C26 H26B 109.5 ?
N12 C26 H26C 109.5 ?
H26A C26 H26C 109.5 ?
H26B C26 H26C 109.5 ?
C23 C27 H27A 109.5 ?
C23 C27 H27B 109.5 ?
H27A C27 H27B 109.5 ?
C23 C27 H27C 109.5 ?
H27A C27 H27C 109.5 ?
H27B C27 H27C 109.5 ?
O71 C30 N2 121(4) ?
O71 C30 H30 119.6 ?
N2 C30 H30 119.6 ?
N2 C31 H31A 109.5 ?
N2 C31 H31B 109.5 ?
H31A C31 H31B 109.5 ?
N2 C31 H31C 109.5 ?
H31A C31 H31C 109.5 ?
H31B C31 H31C 109.5 ?
N2 C32 H32A 109.5 ?
N2 C32 H32B 109.5 ?
H32A C32 H32B 109.5 ?
N2 C32 H32C 109.5 ?
H32A C32 H32C 109.5 ?
H32B C32 H32C 109.5 ?
O72 C40 N3 118(4) ?
O72 C40 H40 120.8 ?
N3 C40 H40 120.8 ?
N3 C41 H41A 109.5 ?
N3 C41 H41B 109.5 ?
H41A C41 H41B 109.5 ?
N3 C41 H41C 109.5 ?
H41A C41 H41C 109.5 ?
H41B C41 H41C 109.5 ?
N3 C42 H42A 109.5 ?
N3 C42 H42B 109.5 ?
H42A C42 H42B 109.5 ?
N3 C42 H42C 109.5 ?
H42A C42 H42C 109.5 ?
H42B C42 H42C 109.5 ?
O73 C50 N4 116(4) ?
O73 C50 H50 122.1 ?
N4 C50 H50 122.1 ?
N4 C51 H51A 109.5 ?
N4 C51 H51B 109.5 ?
H51A C51 H51B 109.5 ?
N4 C51 H51C 109.5 ?
H51A C51 H51C 109.5 ?
H51B C51 H51C 109.5 ?
N4 C52 H52A 109.5 ?
N4 C52 H52B 109.5 ?
H52A C52 H52B 109.5 ?
N4 C52 H52C 109.5 ?
H52A C52 H52C 109.5 ?
H52B C52 H52C 109.5 ?
O74 C60 N5 123(5) ?
O74 C60 H60 118.5 ?
N5 C60 H60 118.5 ?
N5 C61 H61A 109.5 ?
N5 C61 H61B 109.5 ?
H61A C61 H61B 109.5 ?
N5 C61 H61C 109.5 ?
H61A C61 H61C 109.5 ?
H61B C61 H61C 109.5 ?
N5 C62 H62A 109.5 ?
N5 C62 H62B 109.5 ?
H62A C62 H62B 109.5 ?
N5 C62 H62C 109.5 ?
H62A C62 H62C 109.5 ?
H62B C62 H62C 109.5 ?
O75 C70 N6 128(4) ?
O75 C70 H70 115.9 ?
N6 C70 H70 115.9 ?
N6 C71 H71A 109.5 ?
N6 C71 H71B 109.5 ?
H71A C71 H71B 109.5 ?
N6 C71 H71C 109.5 ?
H71A C71 H71C 109.5 ?
H71B C71 H71C 109.5 ?
N6 C72 H72A 109.5 ?
N6 C72 H72B 109.5 ?
H72A C72 H72B 109.5 ?
N6 C72 H72C 109.5 ?
H72A C72 H72C 109.5 ?
H72B C72 H72C 109.5 ?
O76 C80 N7 127(4) ?
O76 C80 H80 116.7 ?
N7 C80 H80 116.7 ?
N7 C81 H81A 109.5 ?
N7 C81 H81B 109.5 ?
H81A C81 H81B 109.5 ?
N7 C81 H81C 109.5 ?
H81A C81 H81C 109.5 ?
H81B C81 H81C 109.5 ?
N7 C82 H82A 109.5 ?
N7 C82 H82B 109.5 ?
H82A C82 H82B 109.5 ?
N7 C82 H82C 109.5 ?
H82A C82 H82C 109.5 ?
H82B C82 H82C 109.5 ?
O77 C90 N8 140(6) ?
O77 C90 H90 110.1 ?
N8 C90 H90 110.1 ?
N8 C91 H91A 109.5 ?
N8 C91 H91B 109.5 ?
H91A C91 H91B 109.5 ?
N8 C91 H91C 109.5 ?
H91A C91 H91C 109.5 ?
H91B C91 H91C 109.5 ?
N8 C92 H92A 109.5 ?
N8 C92 H92B 109.5 ?
H92A C92 H92B 109.5 ?
N8 C92 H92C 109.5 ?
H92A C92 H92C 109.5 ?
H92B C92 H92C 109.5 ?
O78 C100 N14 117(5) ?
O78 C100 H100 121.7 ?
N14 C100 H100 121.7 ?
N14 C101 H96A 109.5 ?
N14 C101 H96B 109.5 ?
H96A C101 H96B 109.5 ?
N14 C101 H96C 109.5 ?
H96A C101 H96C 109.5 ?
H96B C101 H96C 109.5 ?
N14 C102 H97A 109.5 ?
N14 C102 H97B 109.5 ?
H97A C102 H97B 109.5 ?
N14 C102 H97C 109.5 ?
H97A C102 H97C 109.5 ?
H97B C102 H97C 109.5 ?
O79 C110 N15 150(10) ?
O79 C110 H110 104.8 ?
N15 C110 H110 104.8 ?
N15 C111 H11A 109.5 ?
N15 C111 H11B 109.5 ?
H11A C111 H11B 109.5 ?
N15 C111 H11C 109.5 ?
H11A C111 H11C 109.5 ?
H11B C111 H11C 109.5 ?
N15 C112 H11D 109.5 ?
N15 C112 H11E 109.5 ?
H11D C112 H11E 109.5 ?
N15 C112 H11F 109.5 ?
H11D C112 H11F 109.5 ?
H11E C112 H11F 109.5 ?
C30 N2 C31 120(4) ?
C30 N2 C32 120(4) ?
C31 N2 C32 120(4) ?
C40 N3 C42 119(4) ?
C40 N3 C41 118(4) ?
C42 N3 C41 101(5) ?
C50 N4 C52 123(4) ?
C50 N4 C51 123(4) ?
C52 N4 C51 114(4) ?
C60 N5 C61 129(4) ?
C60 N5 C62 121(4) ?
C61 N5 C62 109(4) ?
C70 N6 C72 120(4) ?
C70 N6 C71 117(3) ?
C72 N6 C71 120(4) ?
C80 N7 C81 125(4) ?
C80 N7 C82 121(4) ?
C81 N7 C82 113(4) ?
C90 N8 C91 121(4) ?
C90 N8 C92 122(4) ?
C91 N8 C92 117(5) ?
C1 N10 C5 125(4) ?
C1 N10 C6 118(3) ?
C5 N10 C6 117(3) ?
C11 N11 C15 115(6) ?
C11 N11 C16 122(3) ?
C15 N11 C16 121(3) ?
C21 N12 C25 120(6) ?
C21 N12 C26 120(3) ?
C25 N12 C26 119(4) ?
C100 N14 C102 122(4) ?
C100 N14 C101 121(5) ?
C102 N14 C101 115(5) ?
C110 N15 C111 124(6) ?
C110 N15 C112 126(6) ?
C111 N15 C112 110(6) ?
P1 O1 W4 125.9(15) ?
P1 O1 W10 125.5(14) ?
W4 O1 W10 90.4(9) ?
W2 O2 W1 121.1(12) ?
W5 O3 W1 150.0(13) ?
W2 O4 W10 147.4(15) ?
P2 O5 W9 128.4(16) ?
P2 O5 W14 126.1(15) ?
W9 O5 W14 91.2(10) ?
W8 O6 W6 124.9(14) ?
W10 O7 W7 164.9(15) ?
W13 O8 W7 151.9(18) ?
W11 O9 W9 146.9(15) ?
W11 O10 W7 123.8(13) ?
W10 O11 W4 123.3(14) ?
P1 O12 W17 128.0(13) ?
P1 O12 W3 125.2(13) ?
W17 O12 W3 89.3(8) ?
W17 O13 W3 123.5(15) ?
W12 O14 W2 148.3(17) ?
W14 O15 W3 162.6(14) ?
W14 O16 W9 123.1(14) ?
W10 O17 W12 158.1(16) ?
W8 O18 W18 155.3(15) ?
P2 O19 W7 128.1(15) ?
P2 O19 W11 125.7(14) ?
W7 O19 W11 91.6(10) ?
W1 O20 W8 162.7(18) ?
W14 O21 W8 152.2(14) ?
W4 O22 W11 163.0(16) ?
W13 O23 W18 124.0(14) ?
W9 O24 W17 164.9(15) ?
P1 O25 W2 127.2(15) ?
P1 O25 W1 125.3(16) ?
W2 O25 W1 89.1(9) ?
W9 O26 W16 150.9(18) ?
W16 O27 W11 150.1(14) ?
P1 O28 W12 125.8(16) ?
P1 O28 W5 123.7(14) ?
W12 O28 W5 92.5(10) ?
P1 O28 W15 122.3(14) ?
W12 O28 W15 91.8(10) ?
W5 O28 W15 91.3(11) ?
W5 O29 W12 122.5(12) ?
W4 O30 W15 152.5(18) ?
W4 O34 W17 151.4(16) ?
W15 O35 W17 150.4(16) ?
W5 O36 W3 149.3(15) ?
W6 O37 W13 153.7(17) ?
W2 O38 W6 163.3(15) ?
P2 O39 W18 125.5(15) ?
P2 O39 W13 122.6(15) ?
W18 O39 W13 93.2(10) ?
P2 O39 W16 122.1(14) ?
W18 O39 W16 93.0(10) ?
W13 O39 W16 91.6(10) ?
W15 O43 W12 121.2(11) ?
W14 O44 W18 151.5(15) ?
W18 O45 W16 120.3(12) ?
W5 O46 W15 123.3(13) ?
W3 O52 W1 147.2(16) ?
P2 O55 W8 128.1(14) ?
P2 O55 W6 124.9(17) ?
W8 O55 W6 90.5(8) ?
W7 O57 W6 151.0(17) ?
W7 O58 La1 172.9(17) y
W16 O59 W13 127.7(16) ?
La1 O70 H701 109.5 ?
La1 O70 H702 86.5 ?
H701 O70 H702 98.3 ?
C30 O71 La1 133(3) ?
C40 O72 La1 130(3) ?
C50 O73 La1 128(3) ?
C60 O74 La1 149(4) ?
C70 O75 La1 131(3) ?
C80 O76 La1 138(3) ?
C90 O77 La1 138(4) ?
O12 P1 O25 111.1(14) ?
O12 P1 O1 108.3(13) ?
O25 P1 O1 108.4(15) ?
O12 P1 O28 110.8(14) ?
O25 P1 O28 108.7(14) ?
O1 P1 O28 109.5(14) ?
O55 P2 O5 110.7(16) ?
O55 P2 O19 111.5(15) ?
O5 P2 O19 111.8(15) ?
O55 P2 O39 107.5(14) ?
O5 P2 O39 106.5(15) ?
O19 P2 O39 108.6(14) ?
O72 La1 O77 134.9(13) ?
O72 La1 O76 122.1(12) ?
O77 La1 O76 73.1(12) ?
O72 La1 O70 145.3(13) ?
O77 La1 O70 79.5(13) ?
O76 La1 O70 64.6(13) ?
O72 La1 O74 62.5(12) ?
O77 La1 O74 78.2(12) ?
O76 La1 O74 137.1(12) ?
O70 La1 O74 139.4(13) ?
O72 La1 O73 77.8(13) ?
O77 La1 O73 136.5(13) ?
O76 La1 O73 118.0(12) ?
O70 La1 O73 70.6(12) ?
O74 La1 O73 104.7(12) ?
O72 La1 O71 75.6(12) ?
O77 La1 O71 139.9(13) ?
O76 La1 O71 67.5(12) ?
O70 La1 O71 77.3(12) ?
O74 La1 O71 138.0(12) ?
O73 La1 O71 62.5(12) ?
O72 La1 O75 108.9(12) ?
O77 La1 O75 74.9(12) ?
O76 La1 O75 128.8(11) ?
O70 La1 O75 71.1(12) ?
O74 La1 O75 70.5(13) ?
O73 La1 O75 66.0(11) ?
O71 La1 O75 125.9(12) ?
O72 La1 O58 72.9(11) ?
O77 La1 O58 74.7(11) ?
O76 La1 O58 70.2(11) ?
O70 La1 O58 132.7(11) ?
O74 La1 O58 71.9(12) ?
O73 La1 O58 148.3(11) ?
O71 La1 O58 98.2(11) ?
O75 La1 O58 135.3(11) ?
O72 La1 H702 127.0 ?
O77 La1 H702 96.7 ?
O76 La1 H702 77.3 ?
O70 La1 H702 19.0 ?
O74 La1 H702 138.0 ?
O73 La1 H702 51.8 ?
O71 La1 H702 68.0 ?
O75 La1 H702 68.0 ?
O58 La1 H702 147.6 ?
O54 W1 O20 99.1(13) ?
O54 W1 O3 94.4(11) ?
O20 W1 O3 166.0(12) ?
O54 W1 O2 101.2(12) ?
O20 W1 O2 91.8(12) ?
O3 W1 O2 89.1(10) ?
O54 W1 O52 99.5(13) ?
O20 W1 O52 87.4(13) ?
O3 W1 O52 86.8(11) ?
O2 W1 O52 159.1(11) ?
O54 W1 O25 175.2(11) ?
O20 W1 O25 82.2(11) ?
O3 W1 O25 84.5(10) ?
O2 W1 O25 74.2(10) ?
O52 W1 O25 85.1(11) ?
O31 W2 O4 104.2(13) ?
O31 W2 O38 97.0(12) ?
O4 W2 O38 86.7(11) ?
O31 W2 O2 95.1(13) ?
O4 W2 O2 160.7(11) ?
O38 W2 O2 91.0(11) ?
O31 W2 O14 96.6(12) ?
O4 W2 O14 88.8(12) ?
O38 W2 O14 166.3(11) ?
O2 W2 O14 89.0(12) ?
O31 W2 O25 170.5(13) ?
O4 W2 O25 85.2(11) ?
O38 W2 O25 81.9(10) ?
O2 W2 O25 75.6(10) ?
O14 W2 O25 84.9(10) ?
O41 W3 O52 100.1(14) ?
O41 W3 O13 100.9(13) ?
O52 W3 O13 159.0(12) ?
O41 W3 O15 98.5(12) ?
O52 W3 O15 86.6(12) ?
O13 W3 O15 90.6(11) ?
O41 W3 O36 96.5(12) ?
O52 W3 O36 88.8(12) ?
O13 W3 O36 88.6(11) ?
O15 W3 O36 164.9(11) ?
O41 W3 O12 173.7(12) ?
O52 W3 O12 86.2(11) ?
O13 W3 O12 72.8(10) ?
O15 W3 O12 81.7(9) ?
O36 W3 O12 83.7(9) ?
O48 W4 O30 98.2(13) ?
O48 W4 O22 97.7(13) ?
O30 W4 O22 163.9(13) ?
O48 W4 O34 101.3(13) ?
O30 W4 O34 86.4(13) ?
O22 W4 O34 87.9(12) ?
O48 W4 O11 102.7(12) ?
O30 W4 O11 88.6(13) ?
O22 W4 O11 90.5(12) ?
O34 W4 O11 156.0(12) ?
O48 W4 O1 175.1(11) ?
O30 W4 O1 83.2(12) ?
O22 W4 O1 81.2(10) ?
O34 W4 O1 83.5(11) ?
O11 W4 O1 72.6(10) ?
O42 W5 O46 95.8(15) ?
O42 W5 O29 100.5(15) ?
O46 W5 O29 90.1(10) ?
O42 W5 O36 100.3(15) ?
O46 W5 O36 85.9(10) ?
O29 W5 O36 159.0(11) ?
O42 W5 O3 105.3(15) ?
O46 W5 O3 158.6(11) ?
O29 W5 O3 89.7(10) ?
O36 W5 O3 86.6(10) ?
O42 W5 O28 167.7(14) ?
O46 W5 O28 73.9(10) ?
O29 W5 O28 73.2(10) ?
O36 W5 O28 85.9(10) ?
O3 W5 O28 85.6(10) ?
O56 W6 O37 98.9(15) ?
O56 W6 O6 101.0(16) ?
O37 W6 O6 89.3(12) ?
O56 W6 O38 96.4(14) ?
O37 W6 O38 164.0(11) ?
O6 W6 O38 92.5(11) ?
O56 W6 O57 101.1(16) ?
O37 W6 O57 83.1(12) ?
O6 W6 O57 157.5(12) ?
O38 W6 O57 89.3(12) ?
O56 W6 O55 172.2(15) ?
O37 W6 O55 83.2(10) ?
O6 W6 O55 71.4(10) ?
O38 W6 O55 82.4(9) ?
O57 W6 O55 86.7(11) ?
O58 W7 O57 99.7(14) ?
O58 W7 O7 101.3(13) ?
O57 W7 O7 88.7(12) ?
O58 W7 O10 101.7(13) ?
O57 W7 O10 158.2(12) ?
O7 W7 O10 91.0(10) ?
O58 W7 O8 95.0(14) ?
O57 W7 O8 83.6(12) ?
O7 W7 O8 163.0(12) ?
O10 W7 O8 90.6(11) ?
O58 W7 O19 173.5(12) ?
O57 W7 O19 86.4(12) ?
O7 W7 O19 81.0(9) ?
O10 W7 O19 72.0(10) ?
O8 W7 O19 83.4(11) ?
O60 W8 O18 97.3(13) ?
O60 W8 O6 100.2(14) ?
O18 W8 O6 89.6(11) ?
O60 W8 O20 99.1(14) ?
O18 W8 O20 163.2(12) ?
O6 W8 O20 91.0(12) ?
O60 W8 O21 103.2(13) ?
O18 W8 O21 83.7(10) ?
O6 W8 O21 156.2(11) ?
O20 W8 O21 89.1(11) ?
O60 W8 O55 173.2(13) ?
O18 W8 O55 82.6(10) ?
O6 W8 O55 73.0(11) ?
O20 W8 O55 81.5(11) ?
O21 W8 O55 83.5(10) ?
O33 W9 O24 97.6(12) ?
O33 W9 O26 97.9(12) ?
O24 W9 O26 164.3(12) ?
O33 W9 O16 101.6(12) ?
O24 W9 O16 88.3(11) ?
O26 W9 O16 90.9(13) ?
O33 W9 O9 101.4(12) ?
O24 W9 O9 85.3(11) ?
O26 W9 O9 89.3(12) ?
O16 W9 O9 156.8(11) ?
O33 W9 O5 174.5(11) ?
O24 W9 O5 82.6(10) ?
O26 W9 O5 82.2(11) ?
O16 W9 O5 73.0(10) ?
O9 W9 O5 84.1(10) ?
O62 W10 O17 95.9(15) ?
O62 W10 O11 98.4(15) ?
O17 W10 O11 89.8(14) ?
O62 W10 O7 102.7(15) ?
O17 W10 O7 160.8(11) ?
O11 W10 O7 92.6(11) ?
O62 W10 O4 102.2(14) ?
O17 W10 O4 84.9(12) ?
O11 W10 O4 159.2(11) ?
O7 W10 O4 86.2(10) ?
O62 W10 O1 171.6(14) ?
O17 W10 O1 81.8(11) ?
O11 W10 O1 73.7(10) ?
O7 W10 O1 80.6(10) ?
O4 W10 O1 85.7(10) ?
O49 W11 O10 101.5(12) ?
O49 W11 O9 100.7(13) ?
O10 W11 O9 157.8(11) ?
O49 W11 O22 95.1(13) ?
O10 W11 O22 92.3(11) ?
O9 W11 O22 84.5(11) ?
O49 W11 O27 100.9(11) ?
O10 W11 O27 87.6(10) ?
O9 W11 O27 89.4(11) ?
O22 W11 O27 163.7(11) ?
O49 W11 O19 173.3(12) ?
O10 W11 O19 72.4(10) ?
O9 W11 O19 85.4(11) ?
O22 W11 O19 82.6(10) ?
O27 W11 O19 81.8(9) ?
O50 W12 O14 100.1(13) ?
O50 W12 O43 100.7(12) ?
O14 W12 O43 159.2(10) ?
O50 W12 O29 103.1(11) ?
O14 W12 O29 88.1(11) ?
O43 W12 O29 87.2(10) ?
O50 W12 O17 103.3(12) ?
O14 W12 O17 82.9(13) ?
O43 W12 O17 92.3(12) ?
O29 W12 O17 153.2(10) ?
O50 W12 O28 172.3(12) ?
O14 W12 O28 85.5(10) ?
O43 W12 O28 73.8(10) ?
O29 W12 O28 71.7(10) ?
O17 W12 O28 82.4(11) ?
O61 W13 O8 100.8(17) ?
O61 W13 O23 99.2(16) ?
O8 W13 O23 159.9(13) ?
O61 W13 O59 101.1(16) ?
O8 W13 O59 87.7(13) ?
O23 W13 O59 87.1(13) ?
O61 W13 O37 105.0(16) ?
O8 W13 O37 83.6(12) ?
O23 W13 O37 92.6(12) ?
O59 W13 O37 153.7(12) ?
O61 W13 O39 167.9(15) ?
O8 W13 O39 87.6(12) ?
O23 W13 O39 72.4(11) ?
O59 W13 O39 70.3(11) ?
O37 W13 O39 84.5(11) ?
O40 W14 O21 103.7(12) ?
O40 W14 O15 99.6(13) ?
O21 W14 O15 88.6(10) ?
O40 W14 O44 95.2(13) ?
O21 W14 O44 85.6(11) ?
O15 W14 O44 165.0(11) ?
O40 W14 O16 98.2(13) ?
O21 W14 O16 158.1(11) ?
O15 W14 O16 87.9(11) ?
O44 W14 O16 92.3(12) ?
O40 W14 O5 170.6(12) ?
O21 W14 O5 85.5(10) ?
O15 W14 O5 82.3(10) ?
O44 W14 O5 83.4(11) ?
O16 W14 O5 72.7(11) ?
O47 W15 O35 98.9(13) ?
O47 W15 O43 101.9(13) ?
O35 W15 O43 159.3(10) ?
O47 W15 O30 102.5(15) ?
O35 W15 O30 85.7(12) ?
O43 W15 O30 89.5(12) ?
O47 W15 O46 103.1(13) ?
O35 W15 O46 86.7(10) ?
O43 W15 O46 88.9(10) ?
O30 W15 O46 154.2(11) ?
O47 W15 O28 172.4(13) ?
O35 W15 O28 86.1(10) ?
O43 W15 O28 73.3(9) ?
O30 W15 O28 83.6(12) ?
O46 W15 O28 71.3(10) ?
O53 W16 O27 100.4(13) ?
O53 W16 O59 103.8(14) ?
O27 W16 O59 85.2(12) ?
O53 W16 O26 102.3(15) ?
O27 W16 O26 87.3(12) ?
O59 W16 O26 153.7(12) ?
O53 W16 O45 102.0(13) ?
O27 W16 O45 157.6(11) ?
O59 W16 O45 88.4(13) ?
O26 W16 O45 89.1(13) ?
O53 W16 O39 171.4(13) ?
O27 W16 O39 85.6(10) ?
O59 W16 O39 70.4(11) ?
O26 W16 O39 84.0(11) ?
O45 W16 O39 72.1(11) ?
O32 W17 O13 99.7(12) ?
O32 W17 O34 103.6(13) ?
O13 W17 O34 156.5(12) ?
O32 W17 O24 100.6(11) ?
O13 W17 O24 92.9(11) ?
O34 W17 O24 85.9(11) ?
O32 W17 O35 95.3(11) ?
O13 W17 O35 88.5(11) ?
O34 W17 O35 86.3(11) ?
O24 W17 O35 163.5(10) ?
O32 W17 O12 173.8(11) ?
O13 W17 O12 74.3(10) ?
O34 W17 O12 82.3(11) ?
O24 W17 O12 81.7(9) ?
O35 W17 O12 82.9(9) ?
O51 W18 O45 98.4(13) ?
O51 W18 O18 103.8(14) ?
O45 W18 O18 157.6(11) ?
O51 W18 O44 100.5(15) ?
O45 W18 O44 90.7(12) ?
O18 W18 O44 82.4(11) ?
O51 W18 O23 104.0(14) ?
O45 W18 O23 85.1(12) ?
O18 W18 O23 92.3(10) ?
O44 W18 O23 155.4(11) ?
O51 W18 O39 171.2(13) ?
O45 W18 O39 74.7(10) ?
O18 W18 O39 83.5(10) ?
O44 W18 O39 85.2(11) ?
O23 W18 O39 70.4(10) ?

loop_
_geom_bond_atom_site_label_1
_geom_bond_atom_site_label_2
_geom_bond_distance
_geom_bond_publ_flag
C1 N10 1.35(3) ?
C1 C2 1.38(3) ?
C1 H1 0.9300 ?
C2 C3 1.38(3) ?
C2 H2 0.9300 ?
C3 C4 1.41(4) ?
C3 C7 1.56(8) ?
C4 C5 1.36(4) ?
C4 H4 0.9300 ?
C5 N10 1.37(3) ?
C5 H5 0.9300 ?
C6 N10 1.48(3) ?
C6 H6A 0.9600 ?
C6 H6B 0.9600 ?
C6 H6C 0.9600 ?
C7 H7A 0.9600 ?
C7 H7B 0.9600 ?
C7 H7C 0.9600 ?
C11 N11 1.33(4) ?
C11 C12 1.36(4) ?
C11 H11 0.9300 ?
C12 C13 1.42(4) ?
C12 H12 0.9300 ?
C13 C14 1.37(4) ?
C13 C17 1.50(5) ?
C14 C15 1.35(5) ?
C14 H14 0.9300 ?
C15 N11 1.34(4) ?
C15 H15 0.9300 ?
C16 N11 1.47(4) ?
C16 H16A 0.9600 ?
C16 H16B 0.9600 ?
C16 H16C 0.9600 ?
C17 H17A 0.9600 ?
C17 H17B 0.9600 ?
C17 H17C 0.9600 ?
C21 N12 1.35(4) ?
C21 C22 1.37(4) ?
C21 H21 0.9300 ?
C22 C23 1.37(5) ?
C22 H22 0.9300 ?
C23 C24 1.37(4) ?
C23 C27 1.51(4) ?
C24 C25 1.37(4) ?
C24 H24 0.9300 ?
C25 N12 1.36(4) ?
C25 H25 0.9300 ?
C26 N12 1.43(6) ?
C26 H26A 0.9600 ?
C26 H26B 0.9600 ?
C26 H26C 0.9600 ?
C27 H27A 0.9600 ?
C27 H27B 0.9600 ?
C27 H27C 0.9600 ?
C30 O71 1.28(3) ?
C30 N2 1.34(3) ?
C30 H30 0.9300 ?
C31 N2 1.45(4) ?
C31 H31A 0.9600 ?
C31 H31B 0.9600 ?
C31 H31C 0.9600 ?
C32 N2 1.48(4) ?
C32 H32A 0.9600 ?
C32 H32B 0.9600 ?
C32 H32C 0.9600 ?
C40 O72 1.28(4) ?
C40 N3 1.32(4) ?
C40 H40 0.9300 ?
C41 N3 1.49(5) ?
C41 H41A 0.9600 ?
C41 H41B 0.9600 ?
C41 H41C 0.9600 ?
C42 N3 1.46(5) ?
C42 H42A 0.9600 ?
C42 H42B 0.9600 ?
C42 H42C 0.9600 ?
C50 O73 1.24(3) ?
C50 N4 1.33(4) ?
C50 H50 0.9300 ?
C51 N4 1.46(3) ?
C51 H51A 0.9600 ?
C51 H51B 0.9600 ?
C51 H51C 0.9600 ?
C52 N4 1.43(5) ?
C52 H52A 0.9600 ?
C52 H52B 0.9600 ?
C52 H52C 0.9600 ?
C60 O74 1.19(4) ?
C60 N5 1.32(4) ?
C60 H60 0.9300 ?
C61 N5 1.38(5) ?
C61 H61A 0.9600 ?
C61 H61B 0.9600 ?
C61 H61C 0.9600 ?
C62 N5 1.42(4) ?
C62 H62A 0.9600 ?
C62 H62B 0.9600 ?
C62 H62C 0.9600 ?
C70 O75 1.22(3) ?
C70 N6 1.34(3) ?
C70 H70 0.9300 ?
C71 N6 1.47(4) ?
C71 H71A 0.9600 ?
C71 H71B 0.9600 ?
C71 H71C 0.9600 ?
C72 N6 1.45(4) ?
C72 H72A 0.9600 ?
C72 H72B 0.9600 ?
C72 H72C 0.9600 ?
C80 O76 1.23(3) ?
C80 N7 1.34(3) ?
C80 H80 0.9300 ?
C81 N7 1.42(4) ?
C81 H81A 0.9600 ?
C81 H81B 0.9600 ?
C81 H81C 0.9600 ?
C82 N7 1.46(4) ?
C82 H82A 0.9600 ?
C82 H82B 0.9600 ?
C82 H82C 0.9600 ?
C90 O77 1.21(3) ?
C90 N8 1.32(4) ?
C90 H90 0.9300 ?
C91 N8 1.47(5) ?
C91 H91A 0.9600 ?
C91 H91B 0.9600 ?
C91 H91C 0.9600 ?
C92 N8 1.47(5) ?
C92 H92A 0.9600 ?
C92 H92B 0.9600 ?
C92 H92C 0.9600 ?
C100 O78 1.25(4) ?
C100 N14 1.32(4) ?
C100 H100 0.9300 ?
C101 N14 1.52(8) ?
C101 H96A 0.9600 ?
C101 H96B 0.9600 ?
C101 H96C 0.9600 ?
C102 N14 1.45(4) ?
C102 H97A 0.9600 ?
C102 H97B 0.9600 ?
C102 H97C 0.9600 ?
C110 O79 1.15(6) ?
C110 N15 1.25(6) ?
C110 H110 0.9300 ?
C111 N15 1.47(5) ?
C111 H11A 0.9600 ?
C111 H11B 0.9600 ?
C111 H11C 0.9600 ?
C112 N15 1.50(9) ?
C112 H11D 0.9600 ?
C112 H11E 0.9600 ?
C112 H11F 0.9600 ?
O1 P1 1.58(3) ?
O1 W4 2.35(3) ?
O1 W10 2.38(3) ?
O2 W2 1.91(2) ?
O2 W1 1.95(2) ?
O3 W5 1.91(3) ?
O3 W1 1.93(2) ?
O4 W2 1.87(2) ?
O4 W10 1.95(2) ?
O5 P2 1.56(3) ?
O5 W9 2.32(3) ?
O5 W14 2.37(3) ?
O6 W8 1.88(3) ?
O6 W6 1.91(3) ?
O7 W10 1.89(2) ?
O7 W7 1.90(2) ?
O8 W13 1.78(3) ?
O8 W7 2.03(3) ?
O9 W11 1.88(3) ?
O9 W9 1.95(3) ?
O10 W11 1.86(2) ?
O10 W7 1.94(2) ?
O11 W10 1.85(3) ?
O11 W4 1.96(3) ?
O12 P1 1.52(2) ?
O12 W17 2.37(2) ?
O12 W3 2.40(2) ?
O13 W17 1.88(3) ?
O13 W3 1.93(3) ?
O14 W12 1.90(3) ?
O14 W2 1.95(3) ?
O15 W14 1.85(2) ?
O15 W3 1.95(2) ?
O16 W14 1.88(3) ?
O16 W9 1.93(3) ?
O17 W10 1.77(3) ?
O17 W12 2.01(3) ?
O18 W8 1.84(2) ?
O18 W18 1.94(2) ?
O19 P2 1.58(3) ?
O19 W7 2.32(3) ?
O19 W11 2.35(3) ?
O20 W1 1.86(3) ?
O20 W8 1.94(3) ?
O21 W14 1.82(2) ?
O21 W8 1.96(2) ?
O22 W4 1.88(2) ?
O22 W11 1.91(2) ?
O23 W13 1.81(3) ?
O23 W18 2.01(3) ?
O24 W9 1.83(2) ?
O24 W17 1.95(2) ?
O25 P1 1.53(3) ?
O25 W2 2.38(3) ?
O25 W1 2.41(3) ?
O26 W9 1.87(3) ?
O26 W16 1.95(3) ?
O27 W16 1.85(3) ?
O27 W11 1.99(2) ?
O28 P1 1.62(3) ?
O28 W12 2.33(3) ?
O28 W5 2.36(3) ?
O28 W15 2.38(3) ?
O29 W5 1.86(2) ?
O29 W12 2.00(3) ?
O30 W4 1.86(3) ?
O30 W15 1.95(3) ?
O31 W2 1.72(3) ?
O32 W17 1.72(3) ?
O33 W9 1.65(3) ?
O34 W4 1.89(3) ?
O34 W17 1.90(3) ?
O35 W15 1.85(3) ?
O35 W17 1.97(2) ?
O36 W5 1.87(2) ?
O36 W3 1.96(2) ?
O37 W6 1.90(3) ?
O37 W13 1.91(3) ?
O38 W2 1.89(2) ?
O38 W6 1.91(2) ?
O39 P2 1.66(3) ?
O39 W18 2.30(3) ?
O39 W13 2.35(3) ?
O39 W16 2.35(3) ?
O40 W14 1.63(3) ?
O41 W3 1.69(3) ?
O42 W5 1.70(4) ?
O43 W15 1.92(2) ?
O43 W12 1.96(2) ?
O44 W14 1.86(3) ?
O44 W18 1.96(3) ?
O45 W18 1.91(3) ?
O45 W16 1.99(3) ?
O46 W5 1.85(2) ?
O46 W15 1.99(2) ?
O47 W15 1.62(3) ?
O48 W4 1.69(3) ?
O49 W11 1.70(3) ?
O50 W12 1.69(3) ?
O51 W18 1.66(3) ?
O52 W3 1.85(3) ?
O52 W1 1.98(3) ?
O53 W16 1.70(3) ?
O54 W1 1.74(3) ?
O55 P2 1.55(3) ?
O55 W8 2.34(3) ?
O55 W6 2.39(3) ?
O56 W6 1.69(4) ?
O57 W7 1.87(3) ?
O57 W6 1.93(3) ?
O58 W7 1.67(3) ?
La1 O58 2.70(3) y
O59 W16 1.87(3) ?
O59 W13 1.89(3) ?
O60 W8 1.74(3) ?
O61 W13 1.62(4) ?
O62 W10 1.65(3) ?
La1 O70 2.53(4) y
O70 H701 0.8200 ?
O70 H702 0.8534 ?
La1 O71 2.58(4) y
La1 O72 2.46(4) y
La1 O73 2.57(4) y
La1 O74 2.53(4) y
La1 O75 2.65(4) y
La1 O76 2.49(3) y
La1 O77 2.46(4) y

loop_
_geom_hbond_atom_site_label_D
_geom_hbond_atom_site_label_H
_geom_hbond_atom_site_label_A
_geom_hbond_site_symmetry_A
_geom_hbond_distance_DH
_geom_hbond_distance_HA
_geom_hbond_distance_DA
_geom_hbond_angle_DHA
O70 H702 O41 1_556 0.85 2.41 2.82(5) 110.6
C1 H1 O46 2_665 0.93 2.49 3.33(5) 150.3
C15 H15 O78 2_665 0.93 2.39 3.21(10) 147.5
C16 H16B O49 4_655 0.96 2.45 3.30(6) 147.5
C21 H21 O33 . 0.93 2.34 3.26(7) 171.2
C22 H22 O49 . 0.93 2.45 3.33(7) 158.4
C24 H24 O31 1_545 0.93 2.45 3.34(7) 161.0
C25 H25 O2 1_545 0.93 2.53 3.35(6) 147.8
C26 H26C O60 1_545 0.96 2.30 3.25(11) 171.4
C31 H31A O71 . 0.96 2.31 2.74(7) 106.3
C31 H31C O31 2_675 0.96 2.49 3.25(6) 135.4
C32 H32C O32 2_665 0.96 2.53 3.17(6) 124.3
C40 H40 O58 . 0.93 2.54 3.11(5) 119.7
C41 H41A O72 . 0.96 2.42 2.80(6) 103.4
C41 H41C O29 2_675 0.96 2.51 3.44(7) 162.8
C42 H42A O31 . 0.96 2.57 3.32(9) 134.9
C51 H51A O50 2_675 0.96 2.23 3.12(6) 153.8
C51 H51B O54 1_556 0.96 2.58 3.35(6) 138.2
C51 H51C O31 2_675 0.96 2.55 3.42(6) 150.0
C52 H52A O73 . 0.96 2.24 2.66(8) 105.1
C52 H52C O54 1_556 0.96 2.24 3.12(9) 151.8
C61 H61B O61 . 0.96 2.48 3.14(9) 125.6
C62 H62A O74 . 0.96 2.33 2.73(6) 104.2
C62 H62B O26 4_655 0.96 2.57 3.11(5) 115.8
C71 H71A O75 . 0.96 2.39 2.80(7) 105.4
C71 H71B O52 1_556 0.96 2.47 3.08(5) 121.1
C82 H82C O49 . 0.96 2.59 3.52(7) 164.2
C100 H100 O51 2_665 0.93 2.59 3.37(6) 141.6
C102 H97A O78 . 0.96 2.25 2.66(8) 104.4
C102 H97C O29 4_545 0.96 2.50 3.30(6) 141.0
C111 H11A O16 3_466 0.96 2.49 3.14(9) 125.3
